data_7233077
loop_
_publ_author_name
'Swamy, Chinna Ayya P'
'Mukherjee, Sanjoy'
'Thilagar, Pakkirisamy'

_publ_section_title
;
 Tuning the solid state emission of meso-Me3SiC6H4 BODIPYs by tuning their
 solid state structure
;
_journal_name_full 'JOURNAL OF MATERIALS CHEMISTRY C'
_journal_page_first 4691
_journal_page_last 4698
_journal_paper_doi 10.1039/C3TC30632A
_journal_volume 1
_journal_year 2013
_chemical_formula_sum 'C20 H23 B F2 N2 Si'
_chemical_formula_weight 368.30
_space_group_IT_number 4
_space_group_name_Hall 'P 2yb'
_space_group_name_H-M_alt 'P 1 21 1'
_symmetry_cell_setting monoclinic
_symmetry_space_group_name_H-M 'P 1 21 1'
_atom_sites_solution_hydrogens geom
_atom_sites_solution_primary direct
_atom_sites_solution_secondary difmap
_cell_angle_alpha 90.00
_cell_angle_beta 93.084(9)
_cell_angle_gamma 90.00
_cell_formula_units_Z 4
_cell_length_a 6.880(3)
_cell_length_b 10.870(5)
_cell_length_c 26.448(12)
_cell_measurement_reflns_used 2652
_cell_measurement_temperature 293(2)
_cell_measurement_theta_max 20.34
_cell_measurement_theta_min 2.43
_cell_volume 1975.1(15)
_computing_cell_refinement 'bruker saint'
_computing_data_collection 'Bruker Kappa Apex ccd'
_computing_data_reduction 'bruker saint'
_computing_molecular_graphics ORTEP-III
_computing_publication_material WinGXv1.80.05
_computing_structure_refinement 'SHELXL-97 (Sheldrick, 2008)'
_computing_structure_solution SHELXS-97
_diffrn_ambient_temperature 293(2)
_diffrn_detector_area_resol_mean 0.3
_diffrn_measured_fraction_theta_full 0.979
_diffrn_measured_fraction_theta_max 0.979
_diffrn_measurement_device_type 'Bruker kappa apex ccd'
_diffrn_measurement_method '\f and \w scans'
_diffrn_radiation_monochromator graphite
_diffrn_radiation_source 'fine-focus sealed tube'
_diffrn_radiation_type MoK\a
_diffrn_radiation_wavelength 0.71073
_diffrn_reflns_av_R_equivalents 0.0711
_diffrn_reflns_av_sigmaI/netI 0.1090
_diffrn_reflns_limit_h_max 9
_diffrn_reflns_limit_h_min -8
_diffrn_reflns_limit_k_max 14
_diffrn_reflns_limit_k_min -14
_diffrn_reflns_limit_l_max 34
_diffrn_reflns_limit_l_min -34
_diffrn_reflns_number 22422
_diffrn_reflns_theta_full 27.99
_diffrn_reflns_theta_max 27.99
_diffrn_reflns_theta_min 1.54
_exptl_absorpt_coefficient_mu 0.142
_exptl_absorpt_correction_type multi-scan
_exptl_absorpt_process_details sadabs
_exptl_crystal_colour orange
_exptl_crystal_density_diffrn 1.239
_exptl_crystal_density_method 'not measured'
_exptl_crystal_description prism
_exptl_crystal_F_000 776
_exptl_crystal_size_max 0.1
_exptl_crystal_size_mid 0.08
_exptl_crystal_size_min 0.06
_refine_diff_density_max 0.536
_refine_diff_density_min -0.318
_refine_diff_density_rms 0.079
_refine_ls_abs_structure_details 'Flack H D (1983), Acta Cryst. A39, 876-881'
_refine_ls_abs_structure_Flack 0.00
_refine_ls_extinction_method none
_refine_ls_goodness_of_fit_ref 1.036
_refine_ls_hydrogen_treatment constr
_refine_ls_matrix_type full
_refine_ls_number_parameters 479
_refine_ls_number_reflns 9154
_refine_ls_number_restraints 15
_refine_ls_restrained_S_all 1.036
_refine_ls_R_factor_all 0.1964
_refine_ls_R_factor_gt 0.1176
_refine_ls_shift/su_max 0.001
_refine_ls_shift/su_mean 0.000
_refine_ls_structure_factor_coef Fsqd
_refine_ls_weighting_details 'calc w=1/[\s^2^(Fo^2^)+(0.0984P)^2^+4.2096P] where P=(Fo^2^+2Fc^2^)/3'
_refine_ls_weighting_scheme calc
_refine_ls_wR_factor_gt 0.2670
_refine_ls_wR_factor_ref 0.3110
_reflns_number_gt 4763
_reflns_number_total 9154
_reflns_threshold_expression >2sigma(I)
_cod_data_source_file 1000002.cif
_cod_data_source_block PCOD1000002
_cod_depositor_comments
;
The following automatic conversions were performed:

data item '_exptl_absorpt_correction_type' value 'Multi-scan' was
changed to 'multi-scan' in accordance with the built-in table derived
from the CIF Core dictionary named 'cif_core.dic' version 2.4.5 last
updated on 2014-11-21.

data item '_symmetry_cell_setting' value 'Monoclinic' was changed to
'monoclinic' in accordance with the built-in table derived from the
CIF Core dictionary named 'cif_core.dic' version 2.4.5 last updated
on 2014-11-21.

Automatic conversion script
Id: cif_fix_values 6909 2019-04-08 15:41:33Z antanas 
;
_cod_original_cell_volume 1975.1(16)
_cod_original_sg_symbol_H-M P21
_cod_database_code 7233077

loop_
_symmetry_equiv_pos_as_xyz
'x, y, z'
'-x, y+1/2, -z'

loop_
_atom_site_label
_atom_site_type_symbol
_atom_site_fract_x
_atom_site_fract_y
_atom_site_fract_z
_atom_site_U_iso_or_equiv
_atom_site_adp_type
_atom_site_occupancy
_atom_site_symmetry_multiplicity
_atom_site_calc_flag
_atom_site_refinement_flags
_atom_site_disorder_assembly
_atom_site_disorder_group
C1 C 0.8880(14) 0.5064(10) 0.1020(3) 0.056(3) Uani 1 1 d . . .
C2 C 1.0083(15) 0.4428(7) 0.1340(3) 0.052(2) Uani 1 1 d D . .
C3 C 1.1924(12) 0.4831(7) 0.1574(3) 0.050(2) Uani 1 1 d D . .
H3 H 1.2539 0.5586 0.1539 0.060 Uiso 1 1 calc R . .
C4 C 1.2558(15) 0.3829(10) 0.1865(3) 0.073(3) Uani 1 1 d D . .
H4 H 1.3720 0.3812 0.2062 0.088 Uiso 1 1 calc R . .
C5 C 1.1237(13) 0.2845(10) 0.1826(3) 0.057(3) Uani 1 1 d D . .
C6 C 1.1417(19) 0.1650(11) 0.2044(4) 0.079(3) Uani 1 1 d . . .
H6A H 1.0193 0.1407 0.2171 0.118 Uiso 1 1 calc R . .
H6B H 1.2393 0.1664 0.2318 0.118 Uiso 1 1 calc R . .
H6C H 1.1787 0.1073 0.1792 0.118 Uiso 1 1 calc R . .
C7 C 0.7140(14) 0.4501(7) 0.0803(3) 0.049(2) Uani 1 1 d D . .
C8 C 0.5596(14) 0.4880(10) 0.0464(3) 0.069(3) Uani 1 1 d D . .
H8 H 0.5480 0.5637 0.0301 0.083 Uiso 1 1 calc R . .
C9 C 0.4302(17) 0.3922(11) 0.0422(4) 0.079(4) Uani 1 1 d D . .
H9 H 0.3148 0.3915 0.0222 0.095 Uiso 1 1 calc R . .
C10 C 0.4996(15) 0.2972(9) 0.0723(3) 0.074(3) Uani 1 1 d D . .
C11 C 0.4243(14) 0.1675(10) 0.0808(4) 0.079(4) Uani 1 1 d . . .
H11A H 0.5047 0.1094 0.0643 0.119 Uiso 1 1 calc R . .
H11B H 0.2928 0.1610 0.0670 0.119 Uiso 1 1 calc R . .
H11C H 0.4280 0.1503 0.1164 0.119 Uiso 1 1 calc R . .
C12 C 0.9361(13) 0.6293(10) 0.0829(3) 0.059(3) Uani 1 1 d D . .
C13 C 1.0454(10) 0.6435(9) 0.0430(3) 0.052(2) Uani 1 1 d D . .
H13 H 1.0874 0.5740 0.0262 0.062 Uiso 1 1 calc R . .
C14 C 1.0981(13) 0.7595(15) 0.0258(4) 0.088(4) Uani 1 1 d D . .
H14 H 1.1734 0.7681 -0.0022 0.105 Uiso 1 1 calc R . .
C15 C 1.0350(17) 0.8613(9) 0.0516(5) 0.084(4) Uani 1 1 d D . .
H15 H 1.0709 0.9394 0.0412 0.100 Uiso 1 1 calc R . .
C16 C 0.9288(12) 0.8506(9) 0.0895(4) 0.054(3) Uani 1 1 d D . .
H16 H 0.8884 0.9224 0.1049 0.065 Uiso 1 1 calc R . .
C17 C 0.8673(12) 0.7361(8) 0.1099(3) 0.053(2) Uani 1 1 d D . .
C18 C 0.4692(15) 0.8150(11) 0.1418(6) 0.108(5) Uani 1 1 d . . .
H18A H 0.4536 0.8061 0.1057 0.162 Uiso 1 1 calc R . .
H18B H 0.4652 0.9007 0.1505 0.162 Uiso 1 1 calc R . .
H18C H 0.3659 0.7724 0.1574 0.162 Uiso 1 1 calc R . .
C19 C 0.815(2) 0.8663(9) 0.2084(5) 0.095(4) Uani 1 1 d . . .
H19A H 0.7406 0.8717 0.2380 0.142 Uiso 1 1 calc R . .
H19B H 0.8157 0.9448 0.1918 0.142 Uiso 1 1 calc R . .
H19C H 0.9464 0.8428 0.2182 0.142 Uiso 1 1 calc R . .
C20 C 0.6736(17) 0.6012(11) 0.2005(4) 0.078(4) Uani 1 1 d . . .
H20A H 0.5585 0.6062 0.2194 0.117 Uiso 1 1 calc R . .
H20B H 0.7848 0.5883 0.2234 0.117 Uiso 1 1 calc R . .
H20C H 0.6615 0.5338 0.1771 0.117 Uiso 1 1 calc R . .
Si1 Si 0.7050(4) 0.7494(3) 0.16444(13) 0.0678(9) Uani 1 1 d . . .
N2 N 0.6728(12) 0.3266(6) 0.0965(3) 0.057(2) Uani 1 1 d D . .
N1 N 0.9769(9) 0.3204(6) 0.1512(2) 0.0372(15) Uani 1 1 d D . .
B1 B 0.7932(17) 0.2488(10) 0.1300(4) 0.057(3) Uani 1 1 d . . .
F1 F 0.7032(10) 0.2155(7) 0.1748(2) 0.092(2) Uani 1 1 d . . .
F2 F 0.8452(9) 0.1431(6) 0.1068(3) 0.086(2) Uani 1 1 d . . .
C21 C 0.1198(12) 1.0212(6) 0.3987(3) 0.042(2) Uani 1 1 d . . .
C22 C 0.2910(12) 1.0800(9) 0.4148(3) 0.052(2) Uani 1 1 d D . .
C23 C 0.4324(14) 1.0367(10) 0.4493(4) 0.069(3) Uani 1 1 d D . .
H23 H 0.4370 0.9587 0.4638 0.083 Uiso 1 1 calc R . .
C24 C 0.5634(13) 1.1286(12) 0.4583(3) 0.074(3) Uani 1 1 d D . .
H24 H 0.6742 1.1257 0.4799 0.089 Uiso 1 1 calc R . .
C25 C 0.4991(12) 1.2288(10) 0.4285(4) 0.067(3) Uani 1 1 d D . .
C26 C 0.6046(19) 1.3483(11) 0.4236(5) 0.103(5) Uani 1 1 d . . .
H26A H 0.7068 1.3540 0.4497 0.154 Uiso 1 1 calc R . .
H26B H 0.5152 1.4152 0.4269 0.154 Uiso 1 1 calc R . .
H26C H 0.6596 1.3523 0.3910 0.154 Uiso 1 1 calc R . .
C27 C -0.0145(11) 1.0811(8) 0.3658(3) 0.053(2) Uani 1 1 d D . .
C28 C -0.1875(14) 1.0474(11) 0.3410(4) 0.074(3) Uani 1 1 d D . .
H28 H -0.2460 0.9708 0.3439 0.089 Uiso 1 1 calc R . .
C29 C -0.2596(14) 1.1384(9) 0.3125(4) 0.068(3) Uani 1 1 d D . .
H29 H -0.3742 1.1382 0.2922 0.082 Uiso 1 1 calc R . .
C30 C -0.1268(15) 1.2348(7) 0.3196(3) 0.060(3) Uani 1 1 d D . .
C31 C -0.1408(18) 1.3626(9) 0.2941(5) 0.089(4) Uani 1 1 d . . .
H31A H -0.1121 1.4252 0.3190 0.134 Uiso 1 1 calc R . .
H31B H -0.2700 1.3746 0.2794 0.134 Uiso 1 1 calc R . .
H31C H -0.0489 1.3674 0.2681 0.134 Uiso 1 1 calc R . .
C32 C 0.0766(11) 0.8894(7) 0.4131(3) 0.041(2) Uani 1 1 d D . .
C33 C 0.1327(10) 0.7852(7) 0.3895(3) 0.052(2) Uani 1 1 d D . .
C34 C 0.0722(15) 0.6753(9) 0.4090(5) 0.088(4) Uani 1 1 d D . .
H34 H 0.1101 0.6034 0.3932 0.105 Uiso 1 1 calc R . .
C35 C -0.0424(12) 0.6641(12) 0.4508(4) 0.082(4) Uani 1 1 d D . .
H35 H -0.0800 0.5874 0.4624 0.098 Uiso 1 1 calc R . .
C36 C -0.0985(12) 0.7721(12) 0.4747(4) 0.070(3) Uani 1 1 d D . .
H36 H -0.1744 0.7702 0.5028 0.084 Uiso 1 1 calc R . .
C37 C -0.0357(18) 0.8828(11) 0.4547(5) 0.100(5) Uani 1 1 d D . .
H37 H -0.0711 0.9558 0.4700 0.120 Uiso 1 1 calc R . .
C38 C 0.3046(14) 0.9210(9) 0.2979(4) 0.062(3) Uani 1 1 d . . .
H38A H 0.1758 0.9462 0.2866 0.093 Uiso 1 1 calc R . .
H38B H 0.3813 0.9078 0.2691 0.093 Uiso 1 1 calc R . .
H38C H 0.3638 0.9841 0.3190 0.093 Uiso 1 1 calc R . .
C39 C 0.1973(19) 0.6516(12) 0.2923(4) 0.100(5) Uani 1 1 d . . .
H39A H 0.2674 0.5771 0.3003 0.150 Uiso 1 1 calc R . .
H39B H 0.2143 0.6735 0.2577 0.150 Uiso 1 1 calc R . .
H39C H 0.0614 0.6392 0.2972 0.150 Uiso 1 1 calc R . .
C40 C 0.5379(14) 0.7412(10) 0.3612(4) 0.072(3) Uani 1 1 d . . .
H40A H 0.5714 0.7971 0.3884 0.108 Uiso 1 1 calc R . .
H40B H 0.6297 0.7495 0.3354 0.108 Uiso 1 1 calc R . .
H40C H 0.5407 0.6584 0.3739 0.108 Uiso 1 1 calc R . .
Si2 Si 0.2914(4) 0.7771(2) 0.33440(9) 0.0500(6) Uani 1 1 d . . .
N3 N 0.3354(10) 1.1970(7) 0.4029(2) 0.050(2) Uani 1 1 d D . .
N4 N 0.0244(14) 1.1987(8) 0.3522(3) 0.076(3) Uani 1 1 d D . .
B2 B 0.1965(19) 1.2804(13) 0.3653(5) 0.066(3) Uani 1 1 d . . .
F3 F 0.1297(13) 1.3807(7) 0.3948(3) 0.110(3) Uani 1 1 d . . .
F4 F 0.3098(9) 1.3185(7) 0.3282(3) 0.100(3) Uani 1 1 d . . .

loop_
_atom_site_aniso_label
_atom_site_aniso_U_11
_atom_site_aniso_U_22
_atom_site_aniso_U_33
_atom_site_aniso_U_23
_atom_site_aniso_U_13
_atom_site_aniso_U_12
C1 0.060(6) 0.071(7) 0.038(5) -0.016(4) 0.023(4) -0.011(5)
C2 0.096(7) 0.024(4) 0.038(4) -0.013(3) 0.010(5) -0.018(4)
C3 0.073(6) 0.022(4) 0.053(5) 0.013(3) -0.029(4) -0.016(4)
C4 0.062(6) 0.096(9) 0.064(6) 0.043(6) 0.022(5) 0.003(6)
C5 0.047(5) 0.070(7) 0.055(5) 0.017(5) -0.002(4) 0.021(5)
C6 0.108(9) 0.067(8) 0.063(7) -0.004(5) 0.011(6) -0.006(7)
C7 0.073(6) 0.022(4) 0.055(5) -0.007(3) 0.018(5) -0.017(4)
C8 0.093(7) 0.067(7) 0.044(5) 0.012(5) -0.031(5) -0.033(6)
C9 0.091(8) 0.061(7) 0.085(8) -0.011(6) -0.005(6) 0.042(6)
C10 0.101(8) 0.057(7) 0.059(6) 0.026(5) -0.032(6) -0.023(6)
C11 0.062(6) 0.068(7) 0.113(9) -0.021(6) 0.051(6) -0.047(5)
C12 0.094(7) 0.053(6) 0.032(4) 0.005(4) 0.012(5) 0.011(5)
C13 0.060(5) 0.051(6) 0.048(5) -0.008(4) 0.031(4) -0.014(4)
C14 0.104(9) 0.107(11) 0.051(6) 0.034(7) 0.001(6) 0.015(9)
C15 0.124(10) 0.020(4) 0.101(9) 0.008(5) -0.048(8) -0.023(5)
C16 0.066(6) 0.047(6) 0.049(5) 0.000(4) -0.015(5) 0.033(5)
C17 0.068(6) 0.040(5) 0.047(5) -0.017(4) -0.031(4) 0.022(4)
C18 0.059(7) 0.049(6) 0.218(16) -0.021(8) 0.015(8) 0.020(5)
C19 0.132(11) 0.036(6) 0.114(10) 0.011(6) -0.009(9) -0.043(6)
C20 0.096(8) 0.086(8) 0.054(6) 0.022(5) 0.032(6) 0.048(6)
Si1 0.0637(18) 0.0363(15) 0.104(2) -0.0062(15) 0.0059(16) -0.0015(13)
N2 0.075(5) 0.026(4) 0.070(5) -0.008(4) -0.002(4) 0.024(4)
N1 0.044(4) 0.022(3) 0.045(4) 0.004(3) 0.001(3) -0.015(3)
B1 0.066(7) 0.035(6) 0.069(7) -0.015(5) -0.012(6) -0.026(5)
F1 0.110(5) 0.096(6) 0.073(4) 0.027(4) 0.019(4) -0.013(4)
F2 0.077(4) 0.029(3) 0.149(6) -0.029(4) -0.009(4) 0.002(3)
C21 0.057(5) 0.006(3) 0.061(5) 0.012(3) -0.016(4) 0.005(3)
C22 0.050(5) 0.054(6) 0.051(5) -0.002(4) -0.018(4) 0.026(4)
C23 0.064(6) 0.055(6) 0.087(7) -0.013(6) 0.000(5) 0.026(5)
C24 0.046(5) 0.121(10) 0.054(6) -0.007(6) -0.012(5) -0.041(6)
C25 0.035(5) 0.071(7) 0.097(8) -0.057(6) 0.022(5) -0.018(5)
C26 0.134(11) 0.066(8) 0.101(9) -0.044(7) -0.062(8) 0.015(7)
C27 0.028(4) 0.039(5) 0.090(7) 0.029(5) -0.011(4) 0.004(3)
C28 0.056(6) 0.068(7) 0.102(8) -0.007(6) 0.036(6) -0.002(6)
C29 0.066(6) 0.038(5) 0.095(7) -0.005(5) -0.033(6) -0.002(5)
C30 0.093(7) 0.019(4) 0.066(6) 0.016(4) -0.013(5) -0.009(4)
C31 0.095(8) 0.033(5) 0.136(11) 0.058(6) -0.030(8) 0.006(5)
C32 0.044(4) 0.020(4) 0.058(5) 0.009(3) -0.013(4) -0.013(3)
C33 0.062(5) 0.021(4) 0.073(6) 0.027(4) 0.013(4) -0.019(4)
C34 0.120(9) 0.025(5) 0.120(10) 0.027(5) 0.022(8) -0.037(5)
C35 0.057(6) 0.095(9) 0.097(9) 0.064(7) 0.039(6) 0.017(6)
C36 0.066(6) 0.069(7) 0.078(7) 0.015(7) 0.023(5) -0.024(6)
C37 0.158(13) 0.047(7) 0.090(9) 0.012(7) -0.036(9) 0.020(8)
C38 0.059(6) 0.048(6) 0.076(7) -0.003(5) -0.022(5) -0.031(5)
C39 0.126(11) 0.095(10) 0.078(8) -0.060(7) -0.001(8) 0.021(8)
C40 0.068(6) 0.061(6) 0.087(7) 0.031(5) 0.007(5) -0.021(5)
Si2 0.0641(16) 0.0402(15) 0.0454(12) -0.0038(11) 0.0009(11) -0.0045(12)
N3 0.048(4) 0.056(5) 0.046(4) -0.006(4) 0.001(3) -0.034(4)
N4 0.106(7) 0.039(5) 0.081(6) 0.006(4) -0.015(6) 0.020(5)
B2 0.079(8) 0.052(7) 0.065(7) 0.026(6) -0.006(6) 0.010(6)
F3 0.152(7) 0.042(4) 0.130(7) -0.024(4) -0.049(6) 0.014(4)
F4 0.076(4) 0.108(6) 0.112(5) 0.055(5) -0.027(4) -0.054(4)

loop_
_atom_type_symbol
_atom_type_description
_atom_type_scat_dispersion_real
_atom_type_scat_dispersion_imag
_atom_type_scat_source
C C 0.0033 0.0016 'International Tables Vol C Tables 4.2.6.8 and 6.1.1.4'
H H 0.0000 0.0000 'International Tables Vol C Tables 4.2.6.8 and 6.1.1.4'
N N 0.0061 0.0033 'International Tables Vol C Tables 4.2.6.8 and 6.1.1.4'
F F 0.0171 0.0103 'International Tables Vol C Tables 4.2.6.8 and 6.1.1.4'
Si Si 0.0817 0.0704 'International Tables Vol C Tables 4.2.6.8 and 6.1.1.4'
B B 0.0013 0.0007 'International Tables Vol C Tables 4.2.6.8 and 6.1.1.4'

loop_
_geom_angle_atom_site_label_1
_geom_angle_atom_site_label_2
_geom_angle_atom_site_label_3
_geom_angle
_geom_angle_site_symmetry_1
_geom_angle_site_symmetry_3
C2 C1 C7 120.3(9) . .
C2 C1 C12 122.8(8) . .
C7 C1 C12 116.6(9) . .
C1 C2 N1 125.5(9) . .
C1 C2 C3 127.5(8) . .
N1 C2 C3 106.9(8) . .
C4 C3 C2 103.9(8) . .
C3 C4 C5 111.9(9) . .
N1 C5 C4 106.8(9) . .
N1 C5 C6 124.6(10) . .
C4 C5 C6 128.5(9) . .
C8 C7 C1 135.3(9) . .
C8 C7 N2 107.8(8) . .
C1 C7 N2 116.8(9) . .
C9 C8 C7 107.0(9) . .
C8 C9 C10 108.7(10) . .
N2 C10 C9 111.3(10) . .
N2 C10 C11 116.5(9) . .
C9 C10 C11 132.1(11) . .
C13 C12 C17 120.5(10) . .
C13 C12 C1 121.5(9) . .
C17 C12 C1 118.0(8) . .
C12 C13 C14 121.9(10) . .
C15 C14 C13 117.9(10) . .
C16 C15 C14 121.5(10) . .
C15 C16 C17 124.7(9) . .
C16 C17 C12 113.5(8) . .
C16 C17 Si1 115.0(7) . .
C12 C17 Si1 131.4(8) . .
C18 Si1 C19 105.2(6) . .
C18 Si1 C17 109.3(6) . .
C19 Si1 C17 107.1(5) . .
C18 Si1 C20 111.8(6) . .
C19 Si1 C20 108.7(5) . .
C17 Si1 C20 114.3(4) . .
C10 N2 C7 105.1(7) . .
C10 N2 B1 127.3(8) . .
C7 N2 B1 127.5(8) . .
C5 N1 C2 110.4(8) . .
C5 N1 B1 130.5(8) . .
C2 N1 B1 119.0(8) . .
F2 B1 F1 107.5(9) . .
F2 B1 N2 111.9(8) . .
F1 B1 N2 113.5(10) . .
F2 B1 N1 110.8(9) . .
F1 B1 N1 102.1(7) . .
N2 B1 N1 110.6(8) . .
C22 C21 C27 119.9(7) . .
C22 C21 C32 122.3(7) . .
C27 C21 C32 117.7(7) . .
N3 C22 C23 108.4(9) . .
N3 C22 C21 124.3(7) . .
C23 C22 C21 127.0(10) . .
C24 C23 C22 107.5(11) . .
C23 C24 C25 106.7(9) . .
N3 C25 C24 108.5(9) . .
N3 C25 C26 125.7(11) . .
C24 C25 C26 125.6(9) . .
N4 C27 C28 107.5(9) . .
N4 C27 C21 118.1(8) . .
C28 C27 C21 134.3(9) . .
C29 C28 C27 111.1(11) . .
C28 C29 C30 105.2(9) . .
N4 C30 C29 109.7(8) . .
N4 C30 C31 123.9(9) . .
C29 C30 C31 126.3(9) . .
C33 C32 C37 120.5(8) . .
C33 C32 C21 127.5(8) . .
C37 C32 C21 112.0(9) . .
C32 C33 C34 117.0(9) . .
C32 C33 Si2 126.1(6) . .
C34 C33 Si2 116.9(9) . .
C33 C34 C35 124.5(12) . .
C36 C35 C34 117.8(10) . .
C37 C36 C35 117.0(10) . .
C32 C37 C36 123.2(12) . .
C38 Si2 C40 108.1(4) . .
C38 Si2 C39 109.6(5) . .
C40 Si2 C39 111.0(6) . .
C38 Si2 C33 114.6(4) . .
C40 Si2 C33 105.9(4) . .
C39 Si2 C33 107.6(5) . .
C25 N3 C22 108.9(9) . .
C25 N3 B2 128.6(9) . .
C22 N3 B2 122.5(8) . .
C27 N4 C30 106.4(9) . .
C27 N4 B2 131.1(9) . .
C30 N4 B2 122.4(8) . .
F4 B2 F3 112.1(11) . .
F4 B2 N4 119.5(10) . .
F3 B2 N4 107.6(10) . .
F4 B2 N3 105.8(9) . .
F3 B2 N3 106.8(9) . .
N4 B2 N3 104.0(8) . .

loop_
_geom_bond_atom_site_label_1
_geom_bond_atom_site_label_2
_geom_bond_distance
_geom_bond_site_symmetry_2
C1 C2 1.344(14) .
C1 C7 1.436(13) .
C1 C12 1.473(15) .
C2 N1 1.426(10) .
C2 C3 1.447(12) .
C3 C4 1.390(13) .
C4 C5 1.404(15) .
C5 N1 1.331(10) .
C5 C6 1.424(15) .
C7 C8 1.414(13) .
C7 N2 1.442(11) .
C8 C9 1.371(16) .
C9 C10 1.374(14) .
C10 N2 1.359(12) .
C10 C11 1.522(14) .
C12 C13 1.336(12) .
C12 C17 1.455(13) .
C13 C14 1.395(17) .
C14 C15 1.383(19) .
C15 C16 1.276(17) .
C16 C17 1.430(14) .
C17 Si1 1.878(10) .
C18 Si1 1.842(11) .
C19 Si1 1.857(11) .
C20 Si1 1.891(11) .
N2 B1 1.452(14) .
N1 B1 1.562(11) .
B1 F2 1.359(13) .
B1 F1 1.414(13) .
C21 C22 1.387(13) .
C21 C27 1.396(10) .
C21 C32 1.515(10) .
C22 N3 1.348(12) .
C22 C23 1.381(13) .
C23 C24 1.358(16) .
C24 C25 1.401(17) .
C25 N3 1.328(11) .
C25 C26 1.497(16) .
C27 N4 1.359(12) .
C27 C28 1.377(13) .
C28 C29 1.323(15) .
C29 C30 1.396(13) .
C30 N4 1.373(12) .
C30 C31 1.544(11) .
C32 C33 1.358(13) .
C32 C37 1.380(18) .
C33 C34 1.374(10) .
C33 Si2 1.870(9) .
C34 C35 1.399(16) .
C35 C36 1.398(17) .
C36 C37 1.393(17) .
C38 Si2 1.843(10) .
C39 Si2 1.855(11) .
C40 Si2 1.845(10) .
N3 B2 1.620(13) .
N4 B2 1.505(16) .
B2 F4 1.350(14) .
B2 F3 1.431(16) .
